data_7051823
loop_
_publ_author_name
'Braga, Dario'
'Giaffreda, Stefano Luca'
'Grepioni, Fabrizia'
'Palladino, Giuseppe'
'Polito, Marco'

_publ_section_title
;
 Mechanochemical assembly of hybrid organic--organometallic materials.
 Solid--solid reactions of 1,1&#x2032;-di-pyridyl-ferrocene with
 organic acids
;
_journal_issue 5
_journal_name_full 'New Journal of Chemistry'
_journal_page_first 820
_journal_paper_doi 10.1039/b714923a
_journal_volume 32
_journal_year 2008
_chemical_formula_sum 'C28 H22 Fe N2 O4'
_chemical_formula_weight 506.33
_chemical_name_systematic
;
?
;
_space_group_IT_number 15
_symmetry_cell_setting monoclinic
_symmetry_space_group_name_Hall '-C 2yc'
_symmetry_space_group_name_H-M 'C 1 2/c 1'
_atom_sites_solution_hydrogens geom
_atom_sites_solution_primary direct
_atom_sites_solution_secondary difmap
_audit_creation_method SHELXL-97
_cell_angle_alpha 90.00
_cell_angle_beta 121.29(4)
_cell_angle_gamma 90.00
_cell_formula_units_Z 8
_cell_length_a 27.395(18)
_cell_length_b 8.934(7)
_cell_length_c 21.507(15)
_cell_measurement_temperature 293(2)
_cell_volume 4498(6)
_computing_structure_refinement 'SHELXL-97 (Sheldrick, 1997)'
_computing_structure_solution 'SHELXS-97 (Sheldrick, 1990)'
_diffrn_ambient_temperature 293(2)
_diffrn_measured_fraction_theta_full 0.993
_diffrn_measured_fraction_theta_max 0.993
_diffrn_radiation_monochromator graphite
_diffrn_radiation_source 'fine-focus sealed tube'
_diffrn_radiation_type MoK\a
_diffrn_radiation_wavelength 0.71073
_diffrn_reflns_av_R_equivalents 0.0587
_diffrn_reflns_av_sigmaI/netI 0.0449
_diffrn_reflns_limit_h_max 33
_diffrn_reflns_limit_h_min -33
_diffrn_reflns_limit_k_max 10
_diffrn_reflns_limit_k_min -10
_diffrn_reflns_limit_l_max 26
_diffrn_reflns_limit_l_min -26
_diffrn_reflns_number 22330
_diffrn_reflns_theta_full 25.79
_diffrn_reflns_theta_max 25.79
_diffrn_reflns_theta_min 1.74
_exptl_absorpt_coefficient_mu 0.711
_exptl_absorpt_correction_type none
_exptl_crystal_density_diffrn 1.495
_exptl_crystal_density_method 'not measured'
_exptl_crystal_F_000 2096
_exptl_crystal_size_max 0.25
_exptl_crystal_size_mid 0.21
_exptl_crystal_size_min 0.20
_refine_diff_density_max 0.299
_refine_diff_density_min -0.219
_refine_diff_density_rms 0.048
_refine_ls_extinction_method none
_refine_ls_goodness_of_fit_ref 0.990
_refine_ls_hydrogen_treatment constr
_refine_ls_matrix_type full
_refine_ls_number_parameters 338
_refine_ls_number_reflns 4283
_refine_ls_number_restraints 0
_refine_ls_restrained_S_all 0.990
_refine_ls_R_factor_all 0.0757
_refine_ls_R_factor_gt 0.0425
_refine_ls_shift/su_max 0.000
_refine_ls_shift/su_mean 0.000
_refine_ls_structure_factor_coef Fsqd
_refine_ls_weighting_details 'calc w=1/[\s^2^(Fo^2^)+(0.0550P)^2^+1.3068P] where P=(Fo^2^+2Fc^2^)/3'
_refine_ls_weighting_scheme calc
_refine_ls_wR_factor_gt 0.0957
_refine_ls_wR_factor_ref 0.1101
_reflns_number_gt 2924
_reflns_number_total 4283
_reflns_threshold_expression >2sigma(I)
_cod_data_source_file b714923a.txt
_cod_data_source_block '[FePy2]+[terephthalic_acid]'
_cod_depositor_comments
;
The following automatic conversions were performed:
'_symmetry_cell_setting' value 'Monoclinic' changed to 'monoclinic'
according to '/home/saulius/struct/CIF-dictionaries/cif_core.dic'
dictionary named 'cif_core.dic' version 2.4.1 from 2010-06-29.

Automatic conversion script
Id: cif_fix_enum 1527 2010-12-29 10:47:43Z saulius 
;
_cod_original_sg_symbol_H-M C2/c
_cod_database_code 7051823

loop_
_symmetry_equiv_pos_as_xyz
'x, y, z'
'-x, y, -z+1/2'
'x+1/2, y+1/2, z'
'-x+1/2, y+1/2, -z+1/2'
'-x, -y, -z'
'x, -y, z-1/2'
'-x+1/2, -y+1/2, -z'
'x+1/2, -y+1/2, z-1/2'

loop_
_atom_site_label
_atom_site_type_symbol
_atom_site_fract_x
_atom_site_fract_y
_atom_site_fract_z
_atom_site_U_iso_or_equiv
_atom_site_adp_type
_atom_site_occupancy
_atom_site_symmetry_multiplicity
_atom_site_calc_flag
_atom_site_refinement_flags
_atom_site_disorder_assembly
_atom_site_disorder_group
Fe1 Fe 0.156027(15) 0.55560(4) 0.19378(2) 0.04183(15) Uani 1 1 d . . .
N1 N -0.07529(11) 0.7667(3) 0.09022(16) 0.0641(8) Uani 1 1 d . . .
N2 N 0.03482(10) 1.0837(3) 0.16818(16) 0.0536(7) Uani 1 1 d . . .
C1 C 0.18680(11) 0.7333(3) 0.16531(19) 0.0476(7) Uani 1 1 d . . .
H1 H 0.1726 0.7684 0.1183 0.049(9) Uiso 1 1 d R . .
C2 C 0.22964(12) 0.6234(3) 0.2014(2) 0.0564(9) Uani 1 1 d . . .
H2 H 0.2485 0.5736 0.1819 0.082(12) Uiso 1 1 d R . .
C3 C 0.23895(12) 0.6020(3) 0.2712(2) 0.0591(9) Uani 1 1 d . . .
H3 H 0.2651 0.5356 0.3058 0.048(8) Uiso 1 1 d R . .
C4 C 0.20199(11) 0.6974(3) 0.28006(17) 0.0505(8) Uani 1 1 d . . .
H4 H 0.1996 0.7047 0.3215 0.045(8) Uiso 1 1 d R . .
C5 C 0.16934(11) 0.7809(3) 0.21430(15) 0.0412(7) Uani 1 1 d . . .
C6 C 0.12420(11) 0.8894(3) 0.19845(15) 0.0395(7) Uani 1 1 d . . .
C7 C 0.11016(13) 0.9250(3) 0.25008(18) 0.0558(8) Uani 1 1 d . . .
H7 H 0.1310 0.8841 0.2965 0.054(9) Uiso 1 1 d R . .
C8 C 0.06587(14) 1.0199(4) 0.23277(19) 0.0597(9) Uani 1 1 d . . .
H8 H 0.0569 1.0411 0.2680 0.088(12) Uiso 1 1 d R . .
C9 C 0.04965(13) 1.0557(3) 0.11971(19) 0.0569(8) Uani 1 1 d . . .
H9 H 0.0293 1.1029 0.0747 0.061(10) Uiso 1 1 d R . .
C10 C 0.09342(12) 0.9614(3) 0.13193(17) 0.0501(8) Uani 1 1 d . . .
H10 H 0.1023 0.9462 0.0961 0.058(9) Uiso 1 1 d R . .
C11 C 0.09208(12) 0.4623(3) 0.09992(18) 0.0485(8) Uani 1 1 d . . .
H11 H 0.0790 0.4992 0.0534 0.039(8) Uiso 1 1 d R . .
C12 C 0.13686(12) 0.3584(3) 0.13781(19) 0.0551(8) Uani 1 1 d . . .
H12 H 0.1579 0.3130 0.1203 0.066(10) Uiso 1 1 d R . .
C13 C 0.14450(12) 0.3352(3) 0.2069(2) 0.0565(9) Uani 1 1 d . . .
H13 H 0.1714 0.2718 0.2426 0.050(8) Uiso 1 1 d R . .
C14 C 0.10401(12) 0.4226(3) 0.21256(18) 0.0496(8) Uani 1 1 d . . .
H14 H 0.1002 0.4283 0.2530 0.042(8) Uiso 1 1 d R . .
C15 C 0.07060(11) 0.5010(3) 0.14567(16) 0.0421(7) Uani 1 1 d . . .
C16 C 0.02144(11) 0.5964(3) 0.12636(16) 0.0447(7) Uani 1 1 d . . .
C17 C -0.00562(14) 0.5867(4) 0.1651(2) 0.0667(10) Uani 1 1 d . . .
H17 H 0.0080 0.5213 0.2043 0.096(13) Uiso 1 1 d R . .
C18 C -0.05315(15) 0.6726(5) 0.1457(2) 0.0800(12) Uani 1 1 d . . .
H18 H -0.0705 0.6647 0.1729 0.110(15) Uiso 1 1 d R . .
C19 C -0.04989(13) 0.7752(4) 0.05217(19) 0.0613(9) Uani 1 1 d . . .
H19 H -0.0653 0.8395 0.0124 0.082(12) Uiso 1 1 d R . .
C20 C -0.00172(12) 0.6939(3) 0.06806(17) 0.0529(8) Uani 1 1 d . . .
H20 H 0.0147 0.7048 0.0398 0.054(9) Uiso 1 1 d R . .
O1 O 0.32094(11) 0.5297(4) 0.45644(14) 0.0944(9) Uani 1 1 d . . .
O2 O 0.32809(10) 0.6106(3) 0.55800(13) 0.0796(8) Uani 1 1 d . . .
H200 H 0.3610 0.6555 0.5642 0.108(14) Uiso 1 1 d R . .
O3 O 0.07098(10) 0.2776(3) 0.46997(14) 0.0813(8) Uani 1 1 d . . .
O4 O 0.05795(9) 0.2198(3) 0.36181(13) 0.0698(7) Uani 1 1 d . . .
H400 H 0.0208 0.1688 0.3536 0.153(18) Uiso 1 1 d R . .
C21 C 0.08703(13) 0.2767(4) 0.4269(2) 0.0569(8) Uani 1 1 d . . .
C22 C 0.14246(12) 0.3460(3) 0.44392(16) 0.0495(8) Uani 1 1 d . . .
C23 C 0.17037(13) 0.4423(4) 0.50212(18) 0.0606(9) Uani 1 1 d . . .
H23 H 0.1547 0.4633 0.5306 0.065(10) Uiso 1 1 d R . .
C24 C 0.22150(14) 0.5073(4) 0.51838(18) 0.0619(9) Uani 1 1 d . . .
H24 H 0.2397 0.5735 0.5573 0.057(9) Uiso 1 1 d R . .
C25 C 0.24583(13) 0.4760(4) 0.47784(17) 0.0529(8) Uani 1 1 d . . .
C26 C 0.30190(14) 0.5415(4) 0.49536(19) 0.0605(9) Uani 1 1 d . . .
C27 C 0.21791(13) 0.3799(4) 0.41924(18) 0.0591(9) Uani 1 1 d . . .
H27 H 0.2336 0.3591 0.3909 0.064(10) Uiso 1 1 d R . .
C28 C 0.16657(13) 0.3153(4) 0.40252(17) 0.0565(8) Uani 1 1 d . . .
H28 H 0.1482 0.2502 0.3632 0.065(10) Uiso 1 1 d R . .

loop_
_atom_site_aniso_label
_atom_site_aniso_U_11
_atom_site_aniso_U_22
_atom_site_aniso_U_33
_atom_site_aniso_U_23
_atom_site_aniso_U_13
_atom_site_aniso_U_12
Fe1 0.0297(2) 0.0380(2) 0.0524(3) -0.0010(2) 0.01744(19) 0.00027(17)
N1 0.0437(15) 0.077(2) 0.068(2) 0.0031(16) 0.0271(15) 0.0130(14)
N2 0.0442(14) 0.0486(15) 0.068(2) -0.0001(13) 0.0293(15) 0.0048(12)
C1 0.0403(16) 0.0453(17) 0.060(2) 0.0001(15) 0.0283(16) -0.0024(13)
C2 0.0358(16) 0.0527(19) 0.083(3) -0.0059(18) 0.0322(18) -0.0031(14)
C3 0.0307(16) 0.0501(19) 0.074(3) -0.0007(17) 0.0116(17) 0.0040(14)
C4 0.0412(16) 0.0491(18) 0.048(2) -0.0015(15) 0.0140(15) -0.0002(14)
C5 0.0324(14) 0.0385(15) 0.0476(19) -0.0040(13) 0.0171(14) -0.0046(12)
C6 0.0351(14) 0.0333(14) 0.0467(18) -0.0052(13) 0.0189(14) -0.0061(11)
C7 0.0525(18) 0.065(2) 0.048(2) 0.0022(17) 0.0246(17) 0.0084(16)
C8 0.057(2) 0.068(2) 0.063(2) -0.0046(18) 0.038(2) 0.0059(17)
C9 0.0508(18) 0.0552(19) 0.056(2) 0.0115(18) 0.0213(17) 0.0063(16)
C10 0.0503(18) 0.0526(19) 0.052(2) 0.0053(15) 0.0297(16) 0.0096(15)
C11 0.0383(15) 0.0516(18) 0.052(2) -0.0091(16) 0.0212(15) -0.0070(14)
C12 0.0422(17) 0.0439(18) 0.078(3) -0.0134(17) 0.0307(18) -0.0032(14)
C13 0.0397(17) 0.0365(16) 0.080(3) 0.0067(16) 0.0215(17) 0.0048(13)
C14 0.0397(16) 0.0534(19) 0.055(2) 0.0080(15) 0.0243(15) -0.0019(14)
C15 0.0318(14) 0.0396(14) 0.0504(19) -0.0035(13) 0.0182(14) -0.0054(12)
C16 0.0323(14) 0.0471(17) 0.0472(18) -0.0058(14) 0.0154(14) -0.0028(12)
C17 0.057(2) 0.084(3) 0.068(2) 0.017(2) 0.039(2) 0.0210(18)
C18 0.068(2) 0.103(3) 0.083(3) 0.020(2) 0.050(2) 0.031(2)
C19 0.0499(19) 0.069(2) 0.056(2) 0.0061(18) 0.0204(18) 0.0102(17)
C20 0.0441(17) 0.058(2) 0.058(2) 0.0038(16) 0.0270(17) 0.0056(15)
O1 0.0711(17) 0.150(3) 0.0798(19) -0.0285(17) 0.0519(16) -0.0458(17)
O2 0.0603(15) 0.115(2) 0.0650(17) -0.0168(15) 0.0336(14) -0.0414(15)
O3 0.0661(15) 0.119(2) 0.0769(18) -0.0211(16) 0.0498(15) -0.0291(15)
O4 0.0542(14) 0.0891(18) 0.0740(18) -0.0253(14) 0.0388(13) -0.0283(13)
C21 0.0470(18) 0.064(2) 0.061(2) -0.0041(18) 0.0292(18) -0.0069(16)
C22 0.0428(16) 0.0563(19) 0.051(2) 0.0003(16) 0.0255(16) -0.0042(14)
C23 0.0540(19) 0.076(2) 0.061(2) -0.0113(19) 0.0362(18) -0.0144(18)
C24 0.0522(19) 0.072(2) 0.058(2) -0.0152(18) 0.0261(18) -0.0174(17)
C25 0.0434(17) 0.066(2) 0.048(2) 0.0036(16) 0.0230(16) -0.0073(15)
C26 0.0495(19) 0.080(3) 0.053(2) 0.0008(19) 0.0271(18) -0.0112(18)
C27 0.0518(19) 0.080(2) 0.053(2) -0.0041(18) 0.0326(18) -0.0112(17)
C28 0.0509(18) 0.068(2) 0.050(2) -0.0072(17) 0.0259(17) -0.0141(16)

loop_
_atom_type_symbol
_atom_type_description
_atom_type_scat_dispersion_real
_atom_type_scat_dispersion_imag
_atom_type_scat_source
C C 0.0033 0.0016 'International Tables Vol C Tables 4.2.6.8 and 6.1.1.4'
H H 0.0000 0.0000 'International Tables Vol C Tables 4.2.6.8 and 6.1.1.4'
Fe Fe 0.3463 0.8444 'International Tables Vol C Tables 4.2.6.8 and 6.1.1.4'
N N 0.0061 0.0033 'International Tables Vol C Tables 4.2.6.8 and 6.1.1.4'
O O 0.0106 0.0060 'International Tables Vol C Tables 4.2.6.8 and 6.1.1.4'

loop_
_geom_angle_atom_site_label_1
_geom_angle_atom_site_label_2
_geom_angle_atom_site_label_3
_geom_angle
_geom_angle_site_symmetry_1
_geom_angle_site_symmetry_3
_geom_angle_publ_flag
C2 Fe1 C13 119.76(12) . . ?
C2 Fe1 C1 40.70(11) . . ?
C13 Fe1 C1 156.07(12) . . ?
C2 Fe1 C3 40.22(13) . . ?
C13 Fe1 C3 105.65(13) . . ?
C1 Fe1 C3 68.17(14) . . ?
C2 Fe1 C11 120.53(14) . . ?
C13 Fe1 C11 68.10(13) . . ?
C1 Fe1 C11 107.34(14) . . ?
C3 Fe1 C11 155.33(13) . . ?
C2 Fe1 C12 104.20(13) . . ?
C13 Fe1 C12 40.27(13) . . ?
C1 Fe1 C12 121.04(14) . . ?
C3 Fe1 C12 119.47(12) . . ?
C11 Fe1 C12 40.44(11) . . ?
C2 Fe1 C4 68.01(14) . . ?
C13 Fe1 C4 122.55(14) . . ?
C1 Fe1 C4 68.58(14) . . ?
C3 Fe1 C4 40.28(12) . . ?
C11 Fe1 C4 162.83(11) . . ?
C12 Fe1 C4 156.21(12) . . ?
C2 Fe1 C14 156.98(12) . . ?
C13 Fe1 C14 40.42(11) . . ?
C1 Fe1 C14 161.85(11) . . ?
C3 Fe1 C14 123.30(15) . . ?
C11 Fe1 C14 68.33(14) . . ?
C12 Fe1 C14 67.90(14) . . ?
C4 Fe1 C14 110.04(14) . . ?
C2 Fe1 C5 68.40(12) . . ?
C13 Fe1 C5 160.26(14) . . ?
C1 Fe1 C5 40.93(11) . . ?
C3 Fe1 C5 68.14(12) . . ?
C11 Fe1 C5 125.36(12) . . ?
C12 Fe1 C5 159.27(13) . . ?
C4 Fe1 C5 40.77(11) . . ?
C14 Fe1 C5 126.17(12) . . ?
C2 Fe1 C15 158.50(13) . . ?
C13 Fe1 C15 67.94(11) . . ?
C1 Fe1 C15 124.88(12) . . ?
C3 Fe1 C15 161.15(14) . . ?
C11 Fe1 C15 40.65(11) . . ?
C12 Fe1 C15 67.89(12) . . ?
C4 Fe1 C15 127.03(12) . . ?
C14 Fe1 C15 40.50(12) . . ?
C5 Fe1 C15 111.58(11) . . ?
C19 N1 C18 116.9(3) . . ?
C8 N2 C9 116.9(3) . . ?
C2 C1 C5 107.6(3) . . ?
C2 C1 Fe1 69.42(18) . . ?
C5 C1 Fe1 70.16(16) . . ?
C2 C1 H1 126.1 . . ?
C5 C1 H1 126.3 . . ?
Fe1 C1 H1 125.9 . . ?
C3 C2 C1 108.7(3) . . ?
C3 C2 Fe1 70.43(18) . . ?
C1 C2 Fe1 69.88(16) . . ?
C3 C2 H2 125.7 . . ?
C1 C2 H2 125.7 . . ?
Fe1 C2 H2 125.7 . . ?
C4 C3 C2 108.6(3) . . ?
C4 C3 Fe1 70.15(17) . . ?
C2 C3 Fe1 69.35(18) . . ?
C4 C3 H3 126.0 . . ?
C2 C3 H3 125.4 . . ?
Fe1 C3 H3 126.3 . . ?
C3 C4 C5 107.8(3) . . ?
C3 C4 Fe1 69.57(18) . . ?
C5 C4 Fe1 69.65(17) . . ?
C3 C4 H4 125.9 . . ?
C5 C4 H4 126.3 . . ?
Fe1 C4 H4 126.5 . . ?
C4 C5 C1 107.3(3) . . ?
C4 C5 C6 126.5(3) . . ?
C1 C5 C6 126.2(3) . . ?
C4 C5 Fe1 69.58(16) . . ?
C1 C5 Fe1 68.91(16) . . ?
C6 C5 Fe1 124.38(18) . . ?
C10 C6 C7 116.5(3) . . ?
C10 C6 C5 122.4(3) . . ?
C7 C6 C5 121.1(3) . . ?
C8 C7 C6 120.1(3) . . ?
C8 C7 H7 120.0 . . ?
C6 C7 H7 119.9 . . ?
N2 C8 C7 123.4(3) . . ?
N2 C8 H8 118.1 . . ?
C7 C8 H8 118.6 . . ?
N2 C9 C10 124.0(3) . . ?
N2 C9 H9 118.0 . . ?
C10 C9 H9 118.0 . . ?
C9 C10 C6 119.0(3) . . ?
C9 C10 H10 120.5 . . ?
C6 C10 H10 120.5 . . ?
C12 C11 C15 107.9(3) . . ?
C12 C11 Fe1 69.85(18) . . ?
C15 C11 Fe1 70.64(17) . . ?
C12 C11 H11 126.0 . . ?
C15 C11 H11 126.1 . . ?
Fe1 C11 H11 124.8 . . ?
C13 C12 C11 108.4(3) . . ?
C13 C12 Fe1 69.64(18) . . ?
C11 C12 Fe1 69.72(17) . . ?
C13 C12 H12 125.6 . . ?
C11 C12 H12 126.1 . . ?
Fe1 C12 H12 126.3 . . ?
C12 C13 C14 108.5(3) . . ?
C12 C13 Fe1 70.09(17) . . ?
C14 C13 Fe1 70.31(17) . . ?
C12 C13 H13 125.6 . . ?
C14 C13 H13 125.8 . . ?
Fe1 C13 H13 126.2 . . ?
C13 C14 C15 107.8(3) . . ?
C13 C14 Fe1 69.27(18) . . ?
C15 C14 Fe1 70.35(16) . . ?
C13 C14 H14 125.8 . . ?
C15 C14 H14 126.3 . . ?
Fe1 C14 H14 125.4 . . ?
C14 C15 C11 107.3(3) . . ?
C14 C15 C16 126.0(3) . . ?
C11 C15 C16 126.5(3) . . ?
C14 C15 Fe1 69.15(16) . . ?
C11 C15 Fe1 68.71(16) . . ?
C16 C15 Fe1 130.0(2) . . ?
C17 C16 C20 116.8(3) . . ?
C17 C16 C15 119.9(3) . . ?
C20 C16 C15 123.2(3) . . ?
C16 C17 C18 120.2(3) . . ?
C16 C17 H17 120.0 . . ?
C18 C17 H17 119.8 . . ?
N1 C18 C17 123.2(4) . . ?
N1 C18 H18 118.2 . . ?
C17 C18 H18 118.6 . . ?
N1 C19 C20 123.9(3) . . ?
N1 C19 H19 118.0 . . ?
C20 C19 H19 118.1 . . ?
C19 C20 C16 119.0(3) . . ?
C19 C20 H20 120.4 . . ?
C16 C20 H20 120.6 . . ?
C26 O2 H200 108.8 . . ?
C21 O4 H400 110.5 . . ?
O3 C21 O4 124.2(3) . . ?
O3 C21 C22 122.2(3) . . ?
O4 C21 C22 113.6(3) . . ?
C23 C22 C28 118.9(3) . . ?
C23 C22 C21 119.6(3) . . ?
C28 C22 C21 121.5(3) . . ?
C22 C23 C24 120.2(3) . . ?
C22 C23 H23 119.7 . . ?
C24 C23 H23 120.1 . . ?
C25 C24 C23 121.1(3) . . ?
C25 C24 H24 119.4 . . ?
C23 C24 H24 119.6 . . ?
C24 C25 C27 119.0(3) . . ?
C24 C25 C26 122.2(3) . . ?
C27 C25 C26 118.8(3) . . ?
O1 C26 O2 123.8(3) . . ?
O1 C26 C25 123.5(3) . . ?
O2 C26 C25 112.7(3) . . ?
C28 C27 C25 120.2(3) . . ?
C28 C27 H27 120.0 . . ?
C25 C27 H27 119.8 . . ?
C27 C28 C22 120.7(3) . . ?
C27 C28 H28 119.6 . . ?
C22 C28 H28 119.8 . . ?

loop_
_geom_bond_atom_site_label_1
_geom_bond_atom_site_label_2
_geom_bond_distance
_geom_bond_site_symmetry_2
_geom_bond_publ_flag
Fe1 C2 2.030(3) . ?
Fe1 C13 2.037(3) . ?
Fe1 C1 2.035(3) . ?
Fe1 C3 2.043(3) . ?
Fe1 C11 2.041(3) . ?
Fe1 C12 2.043(3) . ?
Fe1 C4 2.051(3) . ?
Fe1 C14 2.051(3) . ?
Fe1 C5 2.052(3) . ?
Fe1 C15 2.067(3) . ?
N1 C19 1.323(4) . ?
N1 C18 1.321(4) . ?
N2 C8 1.323(4) . ?
N2 C9 1.325(4) . ?
C1 C2 1.414(4) . ?
C1 C5 1.429(4) . ?
C1 H1 0.9299 . ?
C2 C3 1.400(5) . ?
C2 H2 0.9300 . ?
C3 C4 1.410(4) . ?
C3 H3 0.9300 . ?
C4 C5 1.429(4) . ?
C4 H4 0.9301 . ?
C5 C6 1.465(4) . ?
C6 C10 1.385(4) . ?
C6 C7 1.388(4) . ?
C7 C8 1.364(4) . ?
C7 H7 0.9299 . ?
C8 H8 0.9299 . ?
C9 C10 1.374(4) . ?
C9 H9 0.9300 . ?
C10 H10 0.9300 . ?
C11 C12 1.411(4) . ?
C11 C15 1.427(4) . ?
C11 H11 0.9299 . ?
C12 C13 1.404(5) . ?
C12 H12 0.9302 . ?
C13 C14 1.412(4) . ?
C13 H13 0.9300 . ?
C14 C15 1.425(4) . ?
C14 H14 0.9300 . ?
C15 C16 1.460(4) . ?
C16 C17 1.376(4) . ?
C16 C20 1.381(4) . ?
C17 C18 1.376(4) . ?
C17 H17 0.9299 . ?
C18 H18 0.9298 . ?
C19 C20 1.384(4) . ?
C19 H19 0.9300 . ?
C20 H20 0.9301 . ?
O1 C26 1.199(4) . ?
O2 C26 1.306(4) . ?
O2 H200 0.9313 . ?
O3 C21 1.214(4) . ?
O4 C21 1.302(4) . ?
O4 H400 1.0443 . ?
C21 C22 1.499(4) . ?
C22 C23 1.377(4) . ?
C22 C28 1.384(4) . ?
C23 C24 1.383(4) . ?
C23 H23 0.9301 . ?
C24 C25 1.373(4) . ?
C24 H24 0.9301 . ?
C25 C27 1.382(4) . ?
C25 C26 1.498(4) . ?
C27 C28 1.384(4) . ?
C27 H27 0.9302 . ?
C28 H28 0.9299 . ?
